data_7130101
loop_
_publ_author_name
'Li, Sha'
'Sun, Yahan'
'Li, Xiaofang'
'Smaga, Oskar'
'Koniarz, Sebastian'
'St\;epie\'n, Marcin'
'Chmielewski, Piotr J.'

_publ_section_title
;
 1,3-Dipolar cycloaddition of polycyclic azomethine ylide to norcorroles:
 towards dibenzoullazine-fused derivatives
;
_journal_name_full 'Chemical Communications'
_journal_paper_doi 10.1039/D2CC02071H
_journal_year 2022
_chemical_formula_moiety 'C84 H68 N6 Ni'
_chemical_formula_sum 'C84 H68 N6 Ni'
_chemical_formula_weight 1220.15
_space_group_crystal_system triclinic
_space_group_IT_number 2
_space_group_name_Hall '-P 1'
_space_group_name_H-M_alt 'P -1'
_atom_sites_solution_hydrogens mixed
_audit_creation_date 2021-05-27
_audit_creation_method
;
Olex2 1.2
(compiled 2018.05.29 svn.r3508 for OlexSys, GUI svn.r5506)
;
_audit_update_record
;
2021-10-20 deposited with the CCDC.	2022-05-16 downloaded from the CCDC.
;
_cell_angle_alpha 68.754(2)
_cell_angle_beta 68.962(2)
_cell_angle_gamma 83.788(2)
_cell_formula_units_Z 2
_cell_length_a 14.1056(3)
_cell_length_b 16.2881(4)
_cell_length_c 16.8703(3)
_cell_measurement_reflns_used 19233
_cell_measurement_temperature 100.00(10)
_cell_measurement_theta_max 73.7130
_cell_measurement_theta_min 2.9070
_cell_volume 3370.70(14)
_computing_cell_refinement 'CrysAlisPro 1.171.41.75a (Rigaku OD, 2020)'
_computing_data_collection 'CrysAlisPro 1.171.41.75a (Rigaku OD, 2020)'
_computing_data_reduction 'CrysAlisPro 1.171.41.75a (Rigaku OD, 2020)'
_computing_molecular_graphics 'Olex2 (Dolomanov et al., 2009)'
_computing_publication_material 'Olex2 (Dolomanov et al., 2009)'
_computing_structure_refinement 'ShelXL (Sheldrick, 2015)'
_diffrn_ambient_environment N~2~
_diffrn_ambient_temperature 100.00(10)
_diffrn_detector 'Hybrid Pixel Array Detector'
_diffrn_detector_area_resol_mean 10.0000
_diffrn_detector_type 'HyPix-Arc 150'
_diffrn_measured_fraction_theta_full 0.999
_diffrn_measured_fraction_theta_max 0.999
_diffrn_measurement_details
;
List of Runs (angles in degrees, time in seconds):

  # Type    Start    End  Width  t~exp~   \w     \q     \k     \f   Frames
#--------------------------------------------------------------------------
  1  \w     21.00  55.00   0.50    5.00    --   59.45 -98.00-113.00   68
  2  \w    -46.00 -20.00   0.50    5.00    --  -61.22  98.00  -7.00   52
  3  \w     52.00  87.00   0.50    5.00    --   73.94 -98.00-113.00   70
  4  \w    -88.00 -36.00   0.50    5.00    --  -75.17  98.00  -7.00  104
  5  \w     41.00  66.00   0.50    5.00    --   79.20 -98.00-113.00   50
  6  \w     67.00 108.00   0.50    5.00    --   59.45  30.00-150.00   82
  7  \w     23.00  58.00   0.50    5.00    --   59.45 -95.00  90.00   70
  8  \w     61.00  86.00   0.50    5.00    --   59.45  30.00   0.00   50
  9  \w     10.00  37.00   0.50    5.00    --   59.45 -30.00  90.00   54
 10  \w     29.00  57.00   0.50    5.00    --   59.45 -95.00 -30.00   56
 11  \w     20.00  63.00   0.50    5.00    --   59.45 -95.00 150.00   86
 12  \w     10.00  37.00   0.50    5.00    --   59.45 -30.00  60.00   54
 13  \w     70.00 105.00   0.50    5.00    --   73.94-126.00 120.00   70
 14  \w     28.00  54.00   0.50    5.00    --   73.94-126.00 120.00   52
 15  \w   -119.00 -76.00   0.50    5.00    --  -74.81-126.00 -90.00   86
 16  \w   -103.00 -76.00   0.50    5.00    --  -74.81-126.00-180.00   54
 17  \w   -122.00 -78.00   0.50    5.00    --  -75.17 -30.00-120.00   88
 18  \w   -105.00 -29.00   0.50    5.00    --  -75.17 126.00 150.00  152
 19  \w   -124.00 -76.00   0.50    5.00    --  -75.17 -30.00 -30.00   96
 20  \w   -109.00 -77.00   0.50    5.00    --  -75.17 -30.00 -90.00   64
 21  \w     78.00 103.00   0.50    5.00    --   79.20 126.00 150.00   50
 22  \w     41.00  70.00   0.50    5.00    --   79.20 -95.00 -90.00   58
 23  \w     94.00 124.00   0.50    5.00    --   79.20 126.00-150.00   60
 24  \w     58.00  84.00   0.50    5.00    --   79.20-126.00-150.00   52
 25  \w     42.00  67.00   0.50    5.00    --   79.20 -95.00 -60.00   50
 26  \w     40.00  78.00   0.50    5.00    --   79.20 -95.00-150.00   76
 27  \w     54.00  80.00   0.50    5.00    --   79.20-126.00-120.00   52
 28  \w     39.00  73.00   0.50    5.00    --   79.20 -95.00  90.00   68
 29  \w     50.00  76.00   0.50    5.00    --   79.20-126.00 120.00   52
 30  \w     39.00  88.00   0.50    5.00    --   79.20 -95.00  60.00   98
 31  \w   -115.00 -90.00   0.50    5.00    --  -79.25 -78.00-119.73   50
 32  \w   -109.00 -65.00   0.50    5.00    --  -79.25 123.00   3.90   88
 33  \w     39.00  96.00   0.50    5.00    --   83.00-129.00 161.01  114
 34  \w     38.00  70.00   0.50    5.00    --   83.00-131.00 149.16   64
 35  \w     42.00  93.00   0.50    5.00    --   83.00-103.00 -64.74  102
 36  \w     73.00  99.00   0.50    5.00    --   83.00-123.00  45.78   52
 37  \w     37.00  92.00   0.50    5.00    --   83.00-119.00 -17.63  110
 38  \w     44.00  69.00   0.50    5.00    --   83.00-123.00  45.78   50
 39  \w     65.00 124.00   0.50    5.00    --   83.00  23.00 -73.80  118
 40  \w     64.00 124.00   0.50    5.00    --   83.00   7.00-152.94  120
 41  \w     66.00 111.00   0.50    5.00    --   83.00  23.00  -5.50   90
 42  \w     40.00 107.00   0.50    5.00    --   83.00-112.00-155.59  134
 43  \w     75.00 117.00   0.50    5.00    --   83.00-132.00  36.16   84
 44  \w     44.00  70.00   0.50    5.00    --   83.00 -59.00 -26.90   52
 45  \w     89.00 119.00   0.50    5.00    --   83.00-134.00 -35.98   60
 46  \w     80.00 109.00   0.50    5.00    --   83.00-116.00-101.43   58
 47  \w     92.00 128.00   0.50    5.00    --   83.00   8.00 -30.13   72
 48  \w     51.00  76.00   0.50    5.00    --   83.00-134.00 -35.98   50
 49  \w     37.00  76.00   0.50    5.00    --   83.00-116.00-101.43   78
 50  \w     84.00 109.00   0.50    5.00    --   83.00  88.00-154.12   50
 51  \w     57.00 122.00   0.50    5.00    --   83.00-139.00 145.42  130
 52  \w     41.00  90.00   0.50    5.00    --   83.00-118.00 166.89   98
 53  \w     54.00  87.00   0.50    5.00    --   83.00   8.00 -30.13   66
 54  \w     94.00 123.00   0.50    5.00    --   83.00  50.00  -5.69   58
 55  \w     62.00 105.00   0.50    5.00    --   83.00   9.00 125.22   86
 56  \w     47.00  75.00   0.50    5.00    --   83.00 -85.00 -36.46   56
 57  \w     82.00 108.00   0.50    5.00    --   83.00-120.00  62.06   52
 58  \w     41.00  89.00   0.50    5.00    --   83.00-102.00  47.39   96
 59  \w     50.00  75.00   0.50    5.00    --   83.00 -97.00-107.18   50
 60  \w     67.00 130.00   0.50    5.00    --   83.00-151.00-143.06  126
 61  \w     86.00 111.00   0.50    5.00    --   83.00  14.00  57.78   50
 62  \w     53.00  79.00   0.50    5.00    --   83.00  14.00  57.78   52
 63  \w     93.00 119.00   0.50    5.00    --   83.00  68.00  43.01   52
 64  \w    106.00 131.00   0.50    5.00    --   83.00  20.00-147.35   50
 65  \w     72.00 122.00   0.50    5.00    --   83.00  -1.00 -93.95  100
 66  \w     71.00  97.00   0.50    5.00    --   83.00  20.00-147.35   52
;
_diffrn_measurement_device 'four-circle diffractometer'
_diffrn_measurement_device_type 'XtaLAB Synergy R, DW system, HyPix-Arc 150'
_diffrn_measurement_method '\w scans'
_diffrn_orient_matrix_type 'CrysAlisPro convention (1999,Acta A55,543-557)'
_diffrn_orient_matrix_UB_11 0.0947884000
_diffrn_orient_matrix_UB_12 0.0475501000
_diffrn_orient_matrix_UB_13 -0.0105115000
_diffrn_orient_matrix_UB_21 0.0245478000
_diffrn_orient_matrix_UB_22 -0.0830637000
_diffrn_orient_matrix_UB_23 0.0697857000
_diffrn_orient_matrix_UB_31 0.0641408000
_diffrn_orient_matrix_UB_32 -0.0338224000
_diffrn_orient_matrix_UB_33 -0.0769213000
_diffrn_radiation_monochromator mirror
_diffrn_radiation_probe x-ray
_diffrn_radiation_type CuK\a
_diffrn_radiation_wavelength 1.54184
_diffrn_reflns_av_R_equivalents 0.0721
_diffrn_reflns_av_unetI/netI 0.0532
_diffrn_reflns_Laue_measured_fraction_full 0.999
_diffrn_reflns_Laue_measured_fraction_max 0.999
_diffrn_reflns_limit_h_max 16
_diffrn_reflns_limit_h_min -16
_diffrn_reflns_limit_k_max 18
_diffrn_reflns_limit_k_min -18
_diffrn_reflns_limit_l_max 19
_diffrn_reflns_limit_l_min -19
_diffrn_reflns_number 60317
_diffrn_reflns_point_group_measured_fraction_full 0.999
_diffrn_reflns_point_group_measured_fraction_max 0.999
_diffrn_reflns_theta_full 62.492
_diffrn_reflns_theta_max 62.492
_diffrn_reflns_theta_min 2.912
_diffrn_source 'Rotating-anode X-ray tube'
_diffrn_source_type 'Rigaku (Cu) X-ray Source'
_exptl_absorpt_coefficient_mu 0.795
_exptl_absorpt_correction_T_max 0.980
_exptl_absorpt_correction_T_min 0.951
_exptl_absorpt_correction_type analytical
_exptl_absorpt_process_details
;
CrysAlisPro 1.171.41.75a (Rigaku Oxford Diffraction, 2020)
Analytical numeric absorption correction using a multifaceted crystal
model based on expressions derived by R.C. Clark & J.S. Reid.
(Clark, R. C. & Reid, J. S. (1995). Acta Cryst. A51, 887-897)
Empirical absorption correction using spherical harmonics,
implemented in SCALE3 ABSPACK scaling algorithm.
;
_exptl_crystal_colour 'dark orange'
_exptl_crystal_density_diffrn 1.202
_exptl_crystal_description block
_exptl_crystal_F_000 1284
_exptl_crystal_size_max 0.094
_exptl_crystal_size_mid 0.085
_exptl_crystal_size_min 0.035
_refine_diff_density_max 1.009
_refine_diff_density_min -0.505
_refine_diff_density_rms 0.077
_refine_ls_extinction_method none
_refine_ls_goodness_of_fit_ref 1.031
_refine_ls_hydrogen_treatment mixed
_refine_ls_matrix_type full
_refine_ls_number_parameters 869
_refine_ls_number_reflns 10751
_refine_ls_number_restraints 57
_refine_ls_restrained_S_all 1.037
_refine_ls_R_factor_all 0.0878
_refine_ls_R_factor_gt 0.0662
_refine_ls_shift/su_max 0.000
_refine_ls_shift/su_mean 0.000
_refine_ls_structure_factor_coef Fsqd
_refine_ls_weighting_details 'w=1/[\s^2^(Fo^2^)+(0.1161P)^2^+3.1588P] where P=(Fo^2^+2Fc^2^)/3'
_refine_ls_weighting_scheme calc
_refine_ls_wR_factor_gt 0.1825
_refine_ls_wR_factor_ref 0.1966
_reflns_Friedel_coverage 0.000
_reflns_number_gt 7938
_reflns_number_total 10751
_reflns_threshold_expression 'I > 2\s(I)'
_cod_data_source_file d2cc02071h3.cif
_cod_data_source_block ov_2os294_auto_sq
_cod_original_cell_volume 3370.70(15)
_cod_database_code 7130101
_shelx_shelxl_version_number 2018/3
_chemical_oxdiff_formula 'C11 H10 N O'
_shelx_space_group_comment
;
The symmetry employed for this shelxl refinement is uniquely defined
by the following loop, which should always be used as a source of
symmetry information in preference to the above space-group names.
They are only intended as comments.
;
_reflns_odcompleteness_completeness 99.36
_reflns_odcompleteness_iscentric 1
_reflns_odcompleteness_theta 74.33
_olex2_refinement_description
;
1. Fixed Uiso
 At 1.2 times of:
  All C(H) groups, All C(H,H) groups
 At 1.5 times of:
  All C(H,H,H) groups
2. Restrained distances
 C125-C124 \\sim C126-C124 \\sim C130-C124 \\sim C129-C124 \\sim C128-C124
\\sim C127-C124
 with sigma of 0.005
3. Uiso/Uaniso restraints and constraints
C125 \\sim C130 \\sim C129 \\sim C127 \\sim C126 \\sim C128: within 1.5A with
sigma of 0.005 and sigma for terminal atoms of 0.005
Uanis(C125) \\sim Ueq, Uanis(C126) \\sim Ueq, Uanis(C127) \\sim Ueq,
Uanis(C128) \\sim Ueq: with sigma of 0.01 and sigma for terminal atoms of 0.01
4. Others
 Sof(C129)=Sof(H12G)=Sof(H12H)=Sof(H12I)=Sof(C125)=Sof(H12J)=Sof(H12K)=
 Sof(H12L)=Sof(C127)=Sof(H12M)=Sof(H12N)=Sof(H12O)=1-FVAR(1)
 Sof(C128)=Sof(H12A)=Sof(H12B)=Sof(H12C)=Sof(C126)=Sof(H12D)=Sof(H12E)=
 Sof(H12F)=Sof(C130)=Sof(H13A)=Sof(H13B)=Sof(H13C)=FVAR(1)
5.a Ternary CH refined with riding coordinates:
 C111(H111), C11(H11), C12(H12), C137(H137)
5.b Aromatic/amide H refined with riding coordinates:
 C53(H53), C31(H31), C123(H123), C17(H17), C23(H23), C55(H55), C153(H153),
 C33(H33), C40(H40), C39(H39), C26(H26), C42(H42), C116(H116), C24(H24),
 C113(H113), C41(H41), C25(H25), C121(H121), C155(H155), C16(H16), C114(H114),
 C115(H115), C135(H135), C134(H134), C132(H132), C133(H133)
5.c Idealised Me refined as rotating group:
 C36(H36A,H36B,H36C), C59(H59A,H59B,H59C), C157(H15A,H15B,H15C), C57(H57A,H57B,
 H57C), C35(H35A,H35B,H35C), C159(H15D,H15E,H15F), C58(H58A,H58B,H58C),
 C158(H15G,H15H,H15I), C37(H37A,H37B,H37C), C128(H12A,H12B,H12C), C126(H12D,
 H12E,H12F), C130(H13A,H13B,H13C), C129(H12G,H12H,H12I), C125(H12J,H12K,H12L),
 C127(H12M,H12N,H12O)
;
_olex2_submission_special_instructions 'No special instructions were received'
_oxdiff_exptl_absorpt_empirical_details
;
Empirical correction (ABSPACK) includes:
- Absorption correction using spherical harmonics
- Frame scaling
;
_oxdiff_exptl_absorpt_empirical_full_max 1.402
_oxdiff_exptl_absorpt_empirical_full_min 0.704

loop_
_space_group_symop_operation_xyz
'x, y, z'
'-x, -y, -z'

loop_
_atom_site_label
_atom_site_type_symbol
_atom_site_fract_x
_atom_site_fract_y
_atom_site_fract_z
_atom_site_U_iso_or_equiv
_atom_site_adp_type
_atom_site_occupancy
_atom_site_site_symmetry_order
_atom_site_calc_flag
_atom_site_refinement_flags_posn
_atom_site_refinement_flags_adp
_atom_site_refinement_flags_occupancy
_atom_site_disorder_assembly
_atom_site_disorder_group
Ni1 Ni 0.70144(5) 0.64498(4) 0.24681(4) 0.02879(18) Uani 1 1 d . . . . .
N21 N 0.7843(2) 0.5689(2) 0.2009(2) 0.0270(7) Uani 1 1 d . . . . .
N20 N 0.9556(2) 0.3915(2) 0.07461(19) 0.0256(7) Uani 1 1 d . . . . .
N22 N 0.7560(2) 0.6324(2) 0.3313(2) 0.0285(7) Uani 1 1 d . . . . .
N24 N 0.6375(2) 0.6472(2) 0.1720(2) 0.0290(7) Uani 1 1 d . . . . .
N110 N 0.4939(2) 0.9177(2) 0.3919(2) 0.0307(7) Uani 1 1 d . . . . .
N23 N 0.6113(2) 0.7149(2) 0.2983(2) 0.0315(7) Uani 1 1 d . . . . .
C32 C 1.1160(3) 0.2046(2) -0.0370(3) 0.0286(8) Uani 1 1 d . . . . .
C21 C 0.8693(3) 0.4326(2) 0.0593(2) 0.0258(8) Uani 1 1 d . . . . .
C2 C 0.8340(3) 0.4817(2) 0.1163(2) 0.0249(8) Uani 1 1 d . . . . .
C151 C 0.3851(3) 0.7600(2) 0.2191(2) 0.0265(8) Uani 1 1 d . . . . .
C56 C 0.8652(3) 0.3468(3) 0.3993(2) 0.0288(8) Uani 1 1 d . . . . .
C9 C 0.7020(3) 0.6683(3) 0.3965(3) 0.0307(9) Uani 1 1 d . . . . .
C30 C 1.0966(3) 0.2935(2) 0.0571(2) 0.0260(8) Uani 1 1 d . . . . .
C18 C 0.6745(3) 0.5947(2) 0.1198(2) 0.0274(8) Uani 1 1 d . . . . .
C3 C 0.8985(3) 0.4664(2) 0.1691(2) 0.0253(8) Uani 1 1 d . . . . .
C44 C 0.9766(3) 0.4129(2) 0.1397(2) 0.0255(8) Uani 1 1 d . . . . .
C156 C 0.2987(3) 0.7164(3) 0.2909(3) 0.0296(8) Uani 1 1 d . . . . .
C29 C 1.0120(3) 0.3332(2) 0.0336(2) 0.0272(8) Uani 1 1 d . . . . .
C6 C 0.8144(3) 0.5664(2) 0.3638(2) 0.0267(8) Uani 1 1 d . . . . .
C53 C 1.0263(3) 0.3643(3) 0.4490(2) 0.0311(9) Uani 1 1 d . . . . .
H53 H 1.081332 0.370232 0.466596 0.037 Uiso 1 1 calc R . . . .
C4 C 0.8586(3) 0.5154(2) 0.2317(2) 0.0256(8) Uani 1 1 d . . . . .
C28 C 0.9807(3) 0.3122(3) -0.0272(2) 0.0284(8) Uani 1 1 d . . . . .
C152 C 0.3748(3) 0.8255(3) 0.1411(3) 0.0302(8) Uani 1 1 d . . . . .
C54 C 0.9830(3) 0.2828(3) 0.4792(3) 0.0326(9) Uani 1 1 d . . . . .
C22 C 0.8340(3) 0.4112(2) -0.0018(2) 0.0254(8) Uani 1 1 d . . . . .
C27 C 0.8900(3) 0.3544(2) -0.0471(2) 0.0275(8) Uani 1 1 d . . . . .
C19 C 0.7622(3) 0.5477(2) 0.1387(2) 0.0260(8) Uani 1 1 d . . . . .
C118 C 0.4071(3) 0.8918(2) 0.5529(3) 0.0296(8) Uani 1 1 d . . . . .
C31 C 1.1462(3) 0.2304(3) 0.0206(3) 0.0311(9) Uani 1 1 d . . . . .
H31 H 1.203555 0.203380 0.035741 0.037 Uiso 1 1 calc R . . . .
C112 C 0.5868(3) 0.8536(2) 0.4983(3) 0.0284(8) Uani 1 1 d . . . . .
C123 C 0.3173(3) 0.8898(3) 0.6249(3) 0.0349(9) Uani 1 1 d . . . . .
H123 H 0.320408 0.875023 0.683743 0.042 Uiso 1 1 calc R . . . .
C10 C 0.6183(3) 0.7163(3) 0.3744(3) 0.0322(9) Uani 1 1 d . . . . .
C14 C 0.4884(3) 0.7330(2) 0.2248(2) 0.0274(8) Uani 1 1 d . . . . .
C36 C 1.2769(3) 0.1202(3) -0.0770(3) 0.0353(9) Uani 1 1 d . . . . .
H36A H 1.311047 0.176240 -0.120599 0.053 Uiso 1 1 calc GR . . . .
H36B H 1.306596 0.072509 -0.099993 0.053 Uiso 1 1 calc GR . . . .
H36C H 1.285565 0.108607 -0.018861 0.053 Uiso 1 1 calc GR . . . .
C17 C 0.6041(3) 0.6003(3) 0.0769(3) 0.0349(9) Uani 1 1 d . . . . .
H17 H 0.608774 0.572096 0.035323 0.042 Uiso 1 1 calc R . . . .
C59 C 0.7720(3) 0.3334(3) 0.3797(3) 0.0349(9) Uani 1 1 d . . . . .
H59A H 0.792695 0.333256 0.317728 0.052 Uiso 1 1 calc GR . . . .
H59B H 0.724855 0.381315 0.386164 0.052 Uiso 1 1 calc GR . . . .
H59C H 0.738251 0.276922 0.422567 0.052 Uiso 1 1 calc GR . . . .
C23 C 0.7430(3) 0.4446(3) -0.0141(3) 0.0321(9) Uani 1 1 d . . . . .
H23 H 0.704257 0.481099 0.018441 0.038 Uiso 1 1 calc R . . . .
C55 C 0.9009(3) 0.2751(3) 0.4550(3) 0.0335(9) Uani 1 1 d . . . . .
H55 H 0.868441 0.219038 0.477254 0.040 Uiso 1 1 calc R . . . .
C154 C 0.1904(3) 0.8086(3) 0.2116(3) 0.0330(9) Uani 1 1 d . . . . .
C153 C 0.2767(3) 0.8481(3) 0.1391(3) 0.0317(9) Uani 1 1 d . . . . .
H153 H 0.269054 0.892027 0.086507 0.038 Uiso 1 1 calc R . . . .
C34 C 1.1639(3) 0.1253(3) -0.0640(3) 0.0331(9) Uani 1 1 d . . . . .
C7 C 0.8036(3) 0.5645(3) 0.4517(3) 0.0292(8) Uani 1 1 d . . . . .
C33 C 1.0347(3) 0.2483(2) -0.0617(2) 0.0287(8) Uani 1 1 d . . . . .
H33 H 1.015211 0.233991 -0.103590 0.034 Uiso 1 1 calc R . . . .
C157 C 0.4651(3) 0.8708(3) 0.0601(3) 0.0362(9) Uani 1 1 d . . . . .
H15A H 0.488774 0.835319 0.020938 0.054 Uiso 1 1 calc GR . . . .
H15B H 0.519745 0.877843 0.080411 0.054 Uiso 1 1 calc GR . . . .
H15C H 0.445743 0.928919 0.026294 0.054 Uiso 1 1 calc GR . . . .
C38 C 1.1289(3) 0.3211(2) 0.1174(2) 0.0275(8) Uani 1 1 d . . . . .
C51 C 0.9123(3) 0.4300(2) 0.3671(2) 0.0245(8) Uani 1 1 d . . . . .
C5 C 0.8675(3) 0.5091(2) 0.3126(2) 0.0266(8) Uani 1 1 d . . . . .
C119 C 0.4028(3) 0.9120(2) 0.4664(3) 0.0294(8) Uani 1 1 d . . . . .
C122 C 0.2232(3) 0.9087(3) 0.6131(3) 0.0404(10) Uani 1 1 d . . . . .
C52 C 0.9935(3) 0.4395(2) 0.3934(2) 0.0270(8) Uani 1 1 d . . . . .
C40 C 1.2466(3) 0.3184(3) 0.1929(3) 0.0353(9) Uani 1 1 d . . . . .
H40 H 1.305055 0.294667 0.207847 0.042 Uiso 1 1 calc R . . . .
C57 C 1.0479(3) 0.5258(3) 0.3610(3) 0.0317(9) Uani 1 1 d . . . . .
H57A H 1.025378 0.569000 0.313622 0.048 Uiso 1 1 calc GR . . . .
H57B H 1.121241 0.518162 0.336356 0.048 Uiso 1 1 calc GR . . . .
H57C H 1.032547 0.546732 0.411782 0.048 Uiso 1 1 calc GR . . . .
C15 C 0.5474(3) 0.6816(2) 0.1675(2) 0.0274(8) Uani 1 1 d . . . . .
C111 C 0.5709(3) 0.8554(2) 0.4155(3) 0.0295(8) Uani 1 1 d . . . . .
H111 H 0.636754 0.873736 0.363924 0.035 Uiso 1 1 calc R . . . .
C120 C 0.3090(3) 0.9331(2) 0.4518(3) 0.0317(9) Uani 1 1 d . . . . .
C11 C 0.5338(3) 0.7673(3) 0.4182(3) 0.0302(8) Uani 1 1 d . . . . .
H11 H 0.492437 0.730194 0.481105 0.036 Uiso 1 1 calc R . . . .
C43 C 1.0698(3) 0.3816(2) 0.1569(2) 0.0267(8) Uani 1 1 d . . . . .
C39 C 1.2175(3) 0.2909(3) 0.1371(3) 0.0309(9) Uani 1 1 d . . . . .
H39 H 1.258347 0.250411 0.111253 0.037 Uiso 1 1 calc R . . . .
C26 C 0.8532(3) 0.3371(3) -0.1061(3) 0.0322(9) Uani 1 1 d . . . . .
H26 H 0.890524 0.299885 -0.138227 0.039 Uiso 1 1 calc R . . . .
C42 C 1.1047(3) 0.4135(3) 0.2078(2) 0.0308(9) Uani 1 1 d . . . . .
H42 H 1.068608 0.458404 0.229197 0.037 Uiso 1 1 calc R . . . .
C116 C 0.5221(3) 0.8707(3) 0.6437(3) 0.0323(9) Uani 1 1 d . . . . .
H116 H 0.468649 0.885709 0.689397 0.039 Uiso 1 1 calc R . . . .
C13 C 0.5204(3) 0.7493(2) 0.2851(3) 0.0293(8) Uani 1 1 d . . . . .
C24 C 0.7083(3) 0.4259(3) -0.0721(3) 0.0346(9) Uani 1 1 d . . . . .
H24 H 0.646324 0.449617 -0.079911 0.042 Uiso 1 1 calc R . . . .
C113 C 0.6814(3) 0.8329(3) 0.5086(3) 0.0318(9) Uani 1 1 d . . . . .
H113 H 0.736601 0.821552 0.461544 0.038 Uiso 1 1 calc R . . . .
C8 C 0.7339(3) 0.6276(3) 0.4719(3) 0.0321(9) Uani 1 1 d . . . . .
C41 C 1.1908(3) 0.3810(3) 0.2276(3) 0.0348(9) Uani 1 1 d . . . . .
H41 H 1.211999 0.401205 0.264972 0.042 Uiso 1 1 calc R . . . .
C25 C 0.7642(3) 0.3723(3) -0.1192(3) 0.0323(9) Uani 1 1 d . . . . .
H25 H 0.741368 0.359807 -0.160346 0.039 Uiso 1 1 calc R . . . .
C121 C 0.2230(3) 0.9306(3) 0.5260(3) 0.0379(10) Uani 1 1 d . . . . .
H121 H 0.159932 0.944782 0.516345 0.045 Uiso 1 1 calc R . . . .
C117 C 0.5061(3) 0.8715(2) 0.5666(2) 0.0282(8) Uani 1 1 d . . . . .
C12 C 0.4702(3) 0.7952(2) 0.3538(2) 0.0284(8) Uani 1 1 d . . . . .
H12 H 0.397615 0.775197 0.388187 0.034 Uiso 1 1 calc R . . . .
C155 C 0.2021(3) 0.7425(3) 0.2862(3) 0.0336(9) Uani 1 1 d . . . . .
H155 H 0.143419 0.713957 0.335653 0.040 Uiso 1 1 calc R . . . .
C131 C 0.3086(3) 0.9620(3) 0.3593(3) 0.0370(10) Uani 1 1 d . . . . .
C16 C 0.5266(3) 0.6539(3) 0.1057(3) 0.0355(9) Uani 1 1 d . . . . .
H16 H 0.469172 0.669299 0.086827 0.043 Uiso 1 1 calc R . . . .
C114 C 0.6948(3) 0.8289(3) 0.5874(3) 0.0365(9) Uani 1 1 d . . . . .
H114 H 0.758499 0.812846 0.595270 0.044 Uiso 1 1 calc R . . . .
C35 C 1.1533(3) 0.1280(3) -0.1516(3) 0.0461(12) Uani 1 1 d . . . . .
H35A H 1.081138 0.124092 -0.142864 0.069 Uiso 1 1 calc GR . . . .
H35B H 1.188720 0.078357 -0.168241 0.069 Uiso 1 1 calc GR . . . .
H35C H 1.183036 0.183471 -0.200034 0.069 Uiso 1 1 calc GR . . . .
C137 C 0.4803(3) 0.8981(3) 0.3183(3) 0.0307(9) Uani 1 1 d . . . . .
H137 H 0.544360 0.916201 0.264704 0.037 Uiso 1 1 calc R . . . .
C159 C 0.3042(3) 0.6392(3) 0.3715(3) 0.0389(10) Uani 1 1 d . . . . .
H15D H 0.335228 0.589754 0.352061 0.058 Uiso 1 1 calc GR . . . .
H15E H 0.235538 0.621794 0.415519 0.058 Uiso 1 1 calc GR . . . .
H15F H 0.345464 0.655668 0.399688 0.058 Uiso 1 1 calc GR . . . .
C58 C 1.0205(3) 0.2015(3) 0.5389(3) 0.0441(11) Uani 1 1 d . . . . .
H58A H 1.057166 0.164631 0.503209 0.066 Uiso 1 1 calc GR . . . .
H58B H 0.962384 0.167851 0.589763 0.066 Uiso 1 1 calc GR . . . .
H58C H 1.066197 0.219490 0.562111 0.066 Uiso 1 1 calc GR . . . .
C124 C 0.1258(3) 0.9049(3) 0.6935(3) 0.0471(11) Uani 1 1 d D . . . .
C115 C 0.6156(3) 0.8482(3) 0.6540(3) 0.0340(9) Uani 1 1 d . . . . .
H115 H 0.625135 0.846003 0.707640 0.041 Uiso 1 1 calc R . . . .
C135 C 0.4042(4) 0.9876(3) 0.2012(3) 0.0452(11) Uani 1 1 d . . . . .
H135 H 0.464932 0.981210 0.155576 0.054 Uiso 1 1 calc R . . . .
C158 C 0.0854(3) 0.8373(3) 0.2097(3) 0.0424(10) Uani 1 1 d . . . . .
H15G H 0.063262 0.883316 0.236724 0.064 Uiso 1 1 calc GR . . . .
H15H H 0.037811 0.786751 0.244385 0.064 Uiso 1 1 calc GR . . . .
H15I H 0.087151 0.860560 0.146892 0.064 Uiso 1 1 calc GR . . . .
C136 C 0.3952(3) 0.9501(3) 0.2910(3) 0.0360(9) Uani 1 1 d . . . . .
C134 C 0.3246(4) 1.0348(3) 0.1770(3) 0.0549(13) Uani 1 1 d . . . . .
H134 H 0.330672 1.060325 0.114963 0.066 Uiso 1 1 calc R . . . .
C37 C 1.1108(4) 0.0425(3) 0.0146(4) 0.0529(12) Uani 1 1 d . . . . .
H37A H 1.122790 0.039575 0.069344 0.079 Uiso 1 1 calc GR . . . .
H37B H 1.138097 -0.009839 -0.000739 0.079 Uiso 1 1 calc GR . . . .
H37C H 1.037680 0.044921 0.025582 0.079 Uiso 1 1 calc GR . . . .
C132 C 0.2290(3) 1.0096(3) 0.3331(3) 0.0429(11) Uani 1 1 d . . . . .
H132 H 0.168676 1.018052 0.377915 0.051 Uiso 1 1 calc R . . . .
C133 C 0.2376(4) 1.0443(3) 0.2429(4) 0.0562(14) Uani 1 1 d . . . . .
H133 H 0.182458 1.075147 0.226525 0.067 Uiso 1 1 calc R . . . .
C128 C 0.0957(9) 0.9971(4) 0.6963(7) 0.064(3) Uani 0.551(7) 1 d D U P A 1
H12A H 0.155108 1.028569 0.689529 0.095 Uiso 0.551(7) 1 calc GR . P A 1
H12B H 0.042412 0.992239 0.754499 0.095 Uiso 0.551(7) 1 calc GR . P A 1
H12C H 0.070149 1.029558 0.646869 0.095 Uiso 0.551(7) 1 calc GR . P A 1
C126 C 0.1392(8) 0.8547(7) 0.7860(5) 0.061(3) Uani 0.551(7) 1 d D U P A 1
H12D H 0.171976 0.798552 0.785509 0.091 Uiso 0.551(7) 1 calc GR . P A 1
H12E H 0.072552 0.843345 0.834270 0.091 Uiso 0.551(7) 1 calc GR . P A 1
H12F H 0.181679 0.890344 0.796850 0.091 Uiso 0.551(7) 1 calc GR . P A 1
C130 C 0.0408(5) 0.8482(6) 0.6995(6) 0.055(2) Uani 0.551(7) 1 d D U P A 1
H13A H 0.023658 0.873543 0.644232 0.083 Uiso 0.551(7) 1 calc GR . P A 1
H13B H -0.019498 0.847133 0.752098 0.083 Uiso 0.551(7) 1 calc GR . P A 1
H13C H 0.064258 0.788029 0.706130 0.083 Uiso 0.551(7) 1 calc GR . P A 1
C129 C 0.0351(6) 0.9307(9) 0.6590(7) 0.057(3) Uani 0.449(7) 1 d D U P A 2
H12G H 0.049398 0.988290 0.610315 0.086 Uiso 0.449(7) 1 calc GR . P A 2
H12H H -0.026363 0.933643 0.709016 0.086 Uiso 0.449(7) 1 calc GR . P A 2
H12I H 0.024710 0.886362 0.635969 0.086 Uiso 0.449(7) 1 calc GR . P A 2
C125 C 0.1127(11) 0.8166(7) 0.7713(8) 0.071(3) Uani 0.449(7) 1 d D U P A 2
H12J H 0.118495 0.768386 0.748214 0.106 Uiso 0.449(7) 1 calc GR . P A 2
H12K H 0.045627 0.813255 0.817786 0.106 Uiso 0.449(7) 1 calc GR . P A 2
H12L H 0.165522 0.811725 0.797694 0.106 Uiso 0.449(7) 1 calc GR . P A 2
C127 C 0.1392(9) 0.9847(6) 0.7172(8) 0.052(3) Uani 0.449(7) 1 d D U P A 2
H12M H 0.201444 0.978638 0.731911 0.077 Uiso 0.449(7) 1 calc GR . P A 2
H12N H 0.080704 0.987421 0.769611 0.077 Uiso 0.449(7) 1 calc GR . P A 2
H12O H 0.144092 1.038932 0.665345 0.077 Uiso 0.449(7) 1 calc GR . P A 2
H8 H 0.711(4) 0.640(3) 0.529(3) 0.062 Uiso 1 1 d R . . . .
H7 H 0.836(4) 0.530(3) 0.494(3) 0.062 Uiso 1 1 d R . . . .

loop_
_atom_site_aniso_label
_atom_site_aniso_U_11
_atom_site_aniso_U_22
_atom_site_aniso_U_33
_atom_site_aniso_U_23
_atom_site_aniso_U_13
_atom_site_aniso_U_12
Ni1 0.0336(4) 0.0366(4) 0.0301(4) -0.0209(3) -0.0224(3) 0.0178(3)
N21 0.0286(16) 0.0332(17) 0.0270(16) -0.0145(14) -0.0176(13) 0.0115(13)
N20 0.0233(15) 0.0330(17) 0.0249(16) -0.0152(14) -0.0109(13) 0.0097(13)
N22 0.0344(17) 0.0329(17) 0.0302(17) -0.0180(14) -0.0216(14) 0.0144(14)
N24 0.0296(16) 0.0381(18) 0.0310(17) -0.0197(15) -0.0191(14) 0.0121(14)
N110 0.0326(17) 0.0356(18) 0.0301(17) -0.0162(15) -0.0170(14) 0.0146(14)
N23 0.0381(18) 0.0361(18) 0.0340(17) -0.0204(15) -0.0241(15) 0.0162(15)
C32 0.0262(19) 0.030(2) 0.031(2) -0.0141(17) -0.0082(16) 0.0041(15)
C21 0.0230(18) 0.033(2) 0.0250(19) -0.0115(16) -0.0131(15) 0.0058(15)
C2 0.0275(18) 0.030(2) 0.0217(18) -0.0111(16) -0.0132(15) 0.0073(15)
C151 0.0289(19) 0.032(2) 0.030(2) -0.0192(17) -0.0177(16) 0.0117(16)
C56 0.0277(19) 0.036(2) 0.0280(19) -0.0166(17) -0.0125(16) 0.0101(16)
C9 0.038(2) 0.038(2) 0.030(2) -0.0203(18) -0.0223(17) 0.0161(17)
C30 0.0225(18) 0.032(2) 0.0243(18) -0.0119(16) -0.0089(15) 0.0051(15)
C18 0.031(2) 0.033(2) 0.0247(19) -0.0154(17) -0.0138(16) 0.0095(16)
C3 0.0258(18) 0.032(2) 0.0235(18) -0.0128(16) -0.0123(15) 0.0049(15)
C44 0.0274(19) 0.031(2) 0.0232(18) -0.0127(16) -0.0126(15) 0.0065(15)
C156 0.033(2) 0.033(2) 0.031(2) -0.0191(17) -0.0151(17) 0.0101(16)
C29 0.0289(19) 0.030(2) 0.0285(19) -0.0152(17) -0.0129(16) 0.0053(16)
C6 0.0298(19) 0.031(2) 0.0269(19) -0.0122(16) -0.0189(16) 0.0111(16)
C53 0.0288(19) 0.045(2) 0.030(2) -0.0213(19) -0.0187(17) 0.0153(17)
C4 0.0274(18) 0.029(2) 0.0248(18) -0.0124(16) -0.0136(15) 0.0090(15)
C28 0.0252(19) 0.035(2) 0.031(2) -0.0160(17) -0.0129(16) 0.0062(16)
C152 0.031(2) 0.038(2) 0.033(2) -0.0195(18) -0.0197(17) 0.0113(17)
C54 0.037(2) 0.034(2) 0.029(2) -0.0127(17) -0.0170(17) 0.0166(17)
C22 0.0278(19) 0.0271(19) 0.0249(19) -0.0123(16) -0.0105(15) 0.0034(15)
C27 0.0283(19) 0.031(2) 0.0262(19) -0.0113(16) -0.0133(16) 0.0058(16)
C19 0.0298(19) 0.031(2) 0.0225(18) -0.0123(16) -0.0147(15) 0.0094(16)
C118 0.032(2) 0.0263(19) 0.036(2) -0.0159(17) -0.0136(17) 0.0062(16)
C31 0.030(2) 0.036(2) 0.033(2) -0.0173(18) -0.0147(17) 0.0114(17)
C112 0.034(2) 0.028(2) 0.031(2) -0.0158(17) -0.0167(17) 0.0082(16)
C123 0.035(2) 0.037(2) 0.037(2) -0.0191(19) -0.0129(18) 0.0088(17)
C10 0.038(2) 0.038(2) 0.034(2) -0.0227(18) -0.0217(18) 0.0166(18)
C14 0.032(2) 0.033(2) 0.0255(19) -0.0153(16) -0.0165(16) 0.0103(16)
C36 0.033(2) 0.043(2) 0.042(2) -0.025(2) -0.0210(18) 0.0183(18)
C17 0.039(2) 0.047(2) 0.037(2) -0.029(2) -0.0242(18) 0.0168(19)
C59 0.034(2) 0.036(2) 0.041(2) -0.0170(19) -0.0180(18) 0.0049(17)
C23 0.037(2) 0.037(2) 0.036(2) -0.0222(18) -0.0225(18) 0.0160(17)
C55 0.036(2) 0.031(2) 0.034(2) -0.0122(18) -0.0135(18) 0.0073(17)
C154 0.029(2) 0.042(2) 0.040(2) -0.0246(19) -0.0186(18) 0.0142(17)
C153 0.039(2) 0.033(2) 0.034(2) -0.0167(18) -0.0245(18) 0.0144(17)
C34 0.030(2) 0.035(2) 0.040(2) -0.0198(18) -0.0135(17) 0.0107(17)
C7 0.031(2) 0.035(2) 0.030(2) -0.0160(17) -0.0178(17) 0.0100(16)
C33 0.0276(19) 0.035(2) 0.030(2) -0.0180(17) -0.0126(16) 0.0069(16)
C157 0.038(2) 0.044(2) 0.034(2) -0.0147(19) -0.0219(18) 0.0114(18)
C38 0.0246(18) 0.034(2) 0.0287(19) -0.0140(17) -0.0127(16) 0.0071(16)
C51 0.0249(18) 0.030(2) 0.0226(18) -0.0123(16) -0.0128(15) 0.0111(15)
C5 0.0277(19) 0.029(2) 0.030(2) -0.0123(16) -0.0167(16) 0.0071(15)
C119 0.034(2) 0.0246(19) 0.036(2) -0.0157(17) -0.0164(17) 0.0092(16)
C122 0.032(2) 0.041(2) 0.052(3) -0.027(2) -0.011(2) 0.0075(18)
C52 0.0309(19) 0.036(2) 0.0218(18) -0.0165(16) -0.0139(16) 0.0099(16)
C40 0.032(2) 0.046(2) 0.036(2) -0.0168(19) -0.0213(18) 0.0123(18)
C57 0.033(2) 0.040(2) 0.032(2) -0.0176(18) -0.0202(17) 0.0096(17)
C15 0.0284(19) 0.031(2) 0.0276(19) -0.0124(16) -0.0168(16) 0.0114(16)
C111 0.030(2) 0.034(2) 0.031(2) -0.0170(17) -0.0155(16) 0.0131(16)
C120 0.034(2) 0.029(2) 0.043(2) -0.0185(18) -0.0217(18) 0.0114(16)
C11 0.033(2) 0.036(2) 0.033(2) -0.0202(18) -0.0210(17) 0.0149(17)
C43 0.0279(19) 0.032(2) 0.0228(18) -0.0112(16) -0.0123(15) 0.0088(16)
C39 0.029(2) 0.035(2) 0.030(2) -0.0135(17) -0.0133(16) 0.0123(16)
C26 0.036(2) 0.035(2) 0.034(2) -0.0202(18) -0.0165(17) 0.0106(17)
C42 0.032(2) 0.038(2) 0.028(2) -0.0162(18) -0.0143(16) 0.0102(17)
C116 0.039(2) 0.036(2) 0.027(2) -0.0158(17) -0.0138(17) 0.0072(17)
C13 0.031(2) 0.032(2) 0.033(2) -0.0170(17) -0.0187(17) 0.0143(16)
C24 0.037(2) 0.041(2) 0.042(2) -0.025(2) -0.0271(19) 0.0173(18)
C113 0.033(2) 0.035(2) 0.036(2) -0.0189(18) -0.0175(17) 0.0108(17)
C8 0.042(2) 0.035(2) 0.033(2) -0.0207(18) -0.0237(18) 0.0139(18)
C41 0.032(2) 0.050(3) 0.033(2) -0.021(2) -0.0191(17) 0.0104(18)
C25 0.038(2) 0.039(2) 0.034(2) -0.0203(18) -0.0216(18) 0.0069(18)
C121 0.030(2) 0.034(2) 0.055(3) -0.019(2) -0.0181(19) 0.0096(17)
C117 0.034(2) 0.0246(19) 0.029(2) -0.0118(16) -0.0137(16) 0.0075(16)
C12 0.035(2) 0.032(2) 0.0269(19) -0.0147(17) -0.0187(16) 0.0113(16)
C155 0.028(2) 0.041(2) 0.038(2) -0.0234(19) -0.0110(17) 0.0090(17)
C131 0.046(2) 0.029(2) 0.051(3) -0.0195(19) -0.031(2) 0.0126(18)
C16 0.032(2) 0.054(3) 0.039(2) -0.029(2) -0.0235(18) 0.0164(19)
C114 0.037(2) 0.043(2) 0.043(2) -0.023(2) -0.0244(19) 0.0113(18)
C35 0.043(2) 0.059(3) 0.067(3) -0.048(3) -0.036(2) 0.028(2)
C137 0.035(2) 0.034(2) 0.029(2) -0.0145(17) -0.0187(17) 0.0140(17)
C159 0.041(2) 0.042(2) 0.032(2) -0.0130(19) -0.0129(18) 0.0062(19)
C58 0.049(3) 0.039(2) 0.037(2) -0.005(2) -0.020(2) 0.016(2)
C124 0.027(2) 0.063(3) 0.056(3) -0.035(3) -0.008(2) 0.013(2)
C115 0.047(2) 0.035(2) 0.032(2) -0.0155(18) -0.0248(19) 0.0084(18)
C135 0.063(3) 0.045(3) 0.042(2) -0.020(2) -0.034(2) 0.021(2)
C158 0.036(2) 0.049(3) 0.054(3) -0.028(2) -0.022(2) 0.015(2)
C136 0.047(2) 0.034(2) 0.044(2) -0.0218(19) -0.030(2) 0.0178(18)
C134 0.079(4) 0.057(3) 0.054(3) -0.026(3) -0.051(3) 0.025(3)
C37 0.050(3) 0.036(3) 0.072(3) -0.027(2) -0.013(2) 0.006(2)
C132 0.046(2) 0.041(2) 0.064(3) -0.027(2) -0.040(2) 0.018(2)
C133 0.066(3) 0.054(3) 0.080(4) -0.033(3) -0.059(3) 0.029(3)
C128 0.060(5) 0.052(4) 0.046(4) -0.011(4) 0.004(4) 0.033(4)
C126 0.047(4) 0.043(5) 0.061(4) -0.006(4) 0.006(3) -0.001(4)
C130 0.030(4) 0.071(5) 0.055(5) -0.026(4) 0.001(3) 0.000(4)
C129 0.030(4) 0.077(6) 0.056(5) -0.026(5) -0.002(4) 0.006(4)
C125 0.054(5) 0.046(5) 0.071(5) -0.006(4) 0.010(4) 0.003(4)
C127 0.046(5) 0.051(4) 0.041(4) -0.013(4) -0.008(4) 0.034(4)

loop_
_atom_type_symbol
_atom_type_description
_atom_type_scat_dispersion_real
_atom_type_scat_dispersion_imag
_atom_type_scat_source
C C 0.0181 0.0091 'International Tables Vol C Tables 4.2.6.8 and 6.1.1.4'
H H 0.0000 0.0000 'International Tables Vol C Tables 4.2.6.8 and 6.1.1.4'
N N 0.0311 0.0180 'International Tables Vol C Tables 4.2.6.8 and 6.1.1.4'
Ni Ni -3.0029 0.5091 'International Tables Vol C Tables 4.2.6.8 and 6.1.1.4'

loop_
_exptl_crystal_face_index_h
_exptl_crystal_face_index_k
_exptl_crystal_face_index_l
_exptl_crystal_face_perp_dist
2 -6 -8 0.0194
2 -9 -6 0.0147
-1 -10 -8 0.0209
-5 -8 -9 0.0302
-3 -8 -10 0.0183
9 3 3 0.0282
-2 6 8 0.0155
6 -7 -2 0.0221
-5 5 -6 0.0368
5 -8 -3 0.0221
1 -1 -10 0.0290
1 8 -3 0.0329
1 -10 -5 0.0194
4 5 -4 0.0320
-2 6 8 0.0155
-8 0 -7 0.0445

loop_
_geom_angle_atom_site_label_1
_geom_angle_atom_site_label_2
_geom_angle_atom_site_label_3
_geom_angle
_geom_angle_site_symmetry_1
_geom_angle_site_symmetry_3
_geom_angle_publ_flag
N21 Ni1 N23 175.78(16) . . ?
N22 Ni1 N21 94.90(13) . . ?
N22 Ni1 N23 85.38(13) . . ?
N24 Ni1 N21 84.98(13) . . ?
N24 Ni1 N22 173.43(16) . . ?
N24 Ni1 N23 94.27(13) . . ?
C4 N21 Ni1 128.8(2) . . ?
C19 N21 Ni1 116.5(2) . . ?
C19 N21 C4 113.7(3) . . ?
C21 N20 C44 111.5(3) . . ?
C21 N20 C29 124.6(3) . . ?
C29 N20 C44 123.9(3) . . ?
C9 N22 Ni1 115.4(2) . . ?
C6 N22 Ni1 128.3(2) . . ?
C6 N22 C9 110.4(3) . . ?
C18 N24 Ni1 117.2(2) . . ?
C15 N24 Ni1 129.9(2) . . ?
C15 N24 C18 111.9(3) . . ?
C119 N110 C111 113.8(3) . . ?
C119 N110 C137 114.2(3) . . ?
C111 N110 C137 103.3(3) . . ?
C10 N23 Ni1 114.6(2) . . ?
C10 N23 C13 113.3(3) . . ?
C13 N23 Ni1 129.8(2) . . ?
C31 C32 C34 120.5(3) . . ?
C31 C32 C33 117.3(3) . . ?
C33 C32 C34 121.9(3) . . ?
N20 C21 C2 106.1(3) . . ?
N20 C21 C22 117.5(3) . . ?
C2 C21 C22 136.1(3) . . ?
C21 C2 C3 108.1(3) . . ?
C21 C2 C19 144.7(3) . . ?
C3 C2 C19 107.0(3) . . ?
C156 C151 C152 120.0(3) . . ?
C156 C151 C14 119.2(3) . . ?
C152 C151 C14 120.8(3) . . ?
C55 C56 C59 118.4(4) . . ?
C55 C56 C51 119.2(3) . . ?
C51 C56 C59 122.3(3) . . ?
N22 C9 C10 110.0(3) . . ?
N22 C9 C8 107.5(3) . . ?
C8 C9 C10 140.1(4) . . ?
C29 C30 C38 119.3(3) . . ?
C31 C30 C29 117.7(3) . . ?
C31 C30 C38 123.1(3) . . ?
N24 C18 C19 109.7(3) . . ?
N24 C18 C17 105.4(3) . . ?
C17 C18 C19 144.3(3) . . ?
C2 C3 C4 108.0(3) . . ?
C44 C3 C2 108.1(3) . . ?
C44 C3 C4 143.9(3) . . ?
N20 C44 C43 117.9(3) . . ?
C3 C44 N20 106.0(3) . . ?
C3 C44 C43 136.0(3) . . ?
C151 C156 C155 119.3(4) . . ?
C151 C156 C159 123.0(3) . . ?
C155 C156 C159 117.7(4) . . ?
N20 C29 C30 119.1(3) . . ?
N20 C29 C28 119.2(3) . . ?
C28 C29 C30 121.6(3) . . ?
N22 C6 C7 106.8(3) . . ?
N22 C6 C5 120.9(3) . . ?
C7 C6 C5 132.2(3) . . ?
C54 C53 H53 118.5 . . ?
C54 C53 C52 123.0(4) . . ?
C52 C53 H53 118.5 . . ?
N21 C4 C3 103.5(3) . . ?
C5 C4 N21 120.6(3) . . ?
C5 C4 C3 135.0(3) . . ?
C29 C28 C27 118.8(3) . . ?
C33 C28 C29 117.6(3) . . ?
C33 C28 C27 123.5(3) . . ?
C151 C152 C157 122.1(3) . . ?
C153 C152 C151 118.5(4) . . ?
C153 C152 C157 119.4(3) . . ?
C53 C54 C55 118.1(3) . . ?
C53 C54 C58 122.3(4) . . ?
C55 C54 C58 119.6(4) . . ?
C27 C22 C21 120.1(3) . . ?
C23 C22 C21 120.2(3) . . ?
C23 C22 C27 119.7(3) . . ?
C22 C27 C28 119.6(3) . . ?
C26 C27 C28 122.7(3) . . ?
C26 C27 C22 117.6(3) . . ?
N21 C19 C2 106.8(3) . . ?
N21 C19 C18 111.6(3) . . ?
C2 C19 C18 141.6(3) . . ?
C123 C118 C117 121.5(3) . . ?
C119 C118 C123 119.1(4) . . ?
C119 C118 C117 119.4(3) . . ?
C32 C31 H31 118.5 . . ?
C30 C31 C32 123.1(3) . . ?
C30 C31 H31 118.5 . . ?
C113 C112 C111 120.5(3) . . ?
C117 C112 C111 119.4(3) . . ?
C117 C112 C113 120.0(3) . . ?
C118 C123 H123 118.9 . . ?
C122 C123 C118 122.3(4) . . ?
C122 C123 H123 118.9 . . ?
N23 C10 C9 113.9(3) . . ?
N23 C10 C11 111.2(3) . . ?
C9 C10 C11 134.9(3) . . ?
C15 C14 C151 115.7(3) . . ?
C13 C14 C151 120.9(3) . . ?
C13 C14 C15 123.1(3) . . ?
H36A C36 H36B 109.5 . . ?
H36A C36 H36C 109.5 . . ?
H36B C36 H36C 109.5 . . ?
C34 C36 H36A 109.5 . . ?
C34 C36 H36B 109.5 . . ?
C34 C36 H36C 109.5 . . ?
C18 C17 H17 125.9 . . ?
C16 C17 C18 108.3(3) . . ?
C16 C17 H17 125.9 . . ?
C56 C59 H59A 109.5 . . ?
C56 C59 H59B 109.5 . . ?
C56 C59 H59C 109.5 . . ?
H59A C59 H59B 109.5 . . ?
H59A C59 H59C 109.5 . . ?
H59B C59 H59C 109.5 . . ?
C22 C23 H23 119.3 . . ?
C24 C23 C22 121.3(3) . . ?
C24 C23 H23 119.3 . . ?
C56 C55 C54 121.8(4) . . ?
C56 C55 H55 119.1 . . ?
C54 C55 H55 119.1 . . ?
C153 C154 C158 121.1(4) . . ?
C155 C154 C153 118.6(3) . . ?
C155 C154 C158 120.3(4) . . ?
C152 C153 H153 119.0 . . ?
C154 C153 C152 122.1(4) . . ?
C154 C153 H153 119.0 . . ?
C36 C34 C32 111.5(3) . . ?
C36 C34 C37 107.8(3) . . ?
C35 C34 C32 112.3(3) . . ?
C35 C34 C36 107.6(3) . . ?
C35 C34 C37 110.6(4) . . ?
C37 C34 C32 106.9(3) . . ?
C6 C7 H7 131(3) . . ?
C8 C7 C6 108.2(3) . . ?
C8 C7 H7 121(3) . . ?
C32 C33 C28 122.6(3) . . ?
C32 C33 H33 118.7 . . ?
C28 C33 H33 118.7 . . ?
C152 C157 H15A 109.5 . . ?
C152 C157 H15B 109.5 . . ?
C152 C157 H15C 109.5 . . ?
H15A C157 H15B 109.5 . . ?
H15A C157 H15C 109.5 . . ?
H15B C157 H15C 109.5 . . ?
C43 C38 C30 119.5(3) . . ?
C39 C38 C30 122.6(3) . . ?
C39 C38 C43 117.8(3) . . ?
C56 C51 C5 118.8(3) . . ?
C56 C51 C52 119.6(3) . . ?
C52 C51 C5 121.3(3) . . ?
C6 C5 C51 112.8(3) . . ?
C4 C5 C6 123.3(3) . . ?
C4 C5 C51 122.5(3) . . ?
C118 C119 N110 119.8(3) . . ?
C118 C119 C120 120.1(3) . . ?
C120 C119 N110 119.9(3) . . ?
C123 C122 C124 121.2(4) . . ?
C121 C122 C123 116.6(4) . . ?
C121 C122 C124 122.2(4) . . ?
C53 C52 C51 118.1(4) . . ?
C53 C52 C57 119.3(3) . . ?
C51 C52 C57 122.5(3) . . ?
C39 C40 H40 119.9 . . ?
C39 C40 C41 120.1(3) . . ?
C41 C40 H40 119.9 . . ?
C52 C57 H57A 109.5 . . ?
C52 C57 H57B 109.5 . . ?
C52 C57 H57C 109.5 . . ?
H57A C57 H57B 109.5 . . ?
H57A C57 H57C 109.5 . . ?
H57B C57 H57C 109.5 . . ?
N24 C15 C14 121.5(3) . . ?
N24 C15 C16 106.2(3) . . ?
C16 C15 C14 132.2(3) . . ?
N110 C111 C112 113.4(3) . . ?
N110 C111 H111 107.9 . . ?
N110 C111 C11 103.0(3) . . ?
C112 C111 H111 107.9 . . ?
C112 C111 C11 116.4(3) . . ?
C11 C111 H111 107.9 . . ?
C119 C120 C131 118.7(4) . . ?
C121 C120 C119 117.8(4) . . ?
C121 C120 C131 123.4(4) . . ?
C10 C11 C111 113.3(3) . . ?
C10 C11 H11 111.6 . . ?
C10 C11 C12 103.0(3) . . ?
C111 C11 H11 111.6 . . ?
C111 C11 C12 105.3(3) . . ?
C12 C11 H11 111.6 . . ?
C38 C43 C44 119.5(3) . . ?
C42 C43 C44 120.8(3) . . ?
C42 C43 C38 119.6(3) . . ?
C38 C39 H39 119.3 . . ?
C40 C39 C38 121.5(3) . . ?
C40 C39 H39 119.3 . . ?
C27 C26 H26 119.0 . . ?
C25 C26 C27 122.1(3) . . ?
C25 C26 H26 119.0 . . ?
C43 C42 H42 119.6 . . ?
C41 C42 C43 120.9(3) . . ?
C41 C42 H42 119.6 . . ?
C117 C116 H116 119.9 . . ?
C115 C116 H116 119.9 . . ?
C115 C116 C117 120.3(3) . . ?
N23 C13 C12 106.8(3) . . ?
C14 C13 N23 121.0(3) . . ?
C14 C13 C12 131.9(3) . . ?
C23 C24 H24 120.2 . . ?
C23 C24 C25 119.6(3) . . ?
C25 C24 H24 120.2 . . ?
C112 C113 H113 119.9 . . ?
C114 C113 C112 120.1(3) . . ?
C114 C113 H113 119.9 . . ?
C9 C8 H8 128(3) . . ?
C7 C8 C9 106.9(3) . . ?
C7 C8 H8 125(3) . . ?
C40 C41 H41 120.1 . . ?
C42 C41 C40 119.8(4) . . ?
C42 C41 H41 120.1 . . ?
C26 C25 C24 119.6(3) . . ?
C26 C25 H25 120.2 . . ?
C24 C25 H25 120.2 . . ?
C122 C121 C120 124.1(4) . . ?
C122 C121 H121 117.9 . . ?
C120 C121 H121 117.9 . . ?
C112 C117 C118 117.9(3) . . ?
C116 C117 C118 123.0(3) . . ?
C116 C117 C112 119.0(3) . . ?
C11 C12 H12 110.9 . . ?
C11 C12 C137 102.0(3) . . ?
C13 C12 C11 104.3(3) . . ?
C13 C12 H12 110.9 . . ?
C13 C12 C137 117.3(3) . . ?
C137 C12 H12 110.9 . . ?
C156 C155 H155 119.3 . . ?
C154 C155 C156 121.4(4) . . ?
C154 C155 H155 119.3 . . ?
C136 C131 C120 119.1(3) . . ?
C136 C131 C132 117.6(4) . . ?
C132 C131 C120 123.0(4) . . ?
C17 C16 C15 108.2(3) . . ?
C17 C16 H16 125.9 . . ?
C15 C16 H16 125.9 . . ?
C113 C114 H114 120.2 . . ?
C115 C114 C113 119.7(4) . . ?
C115 C114 H114 120.2 . . ?
C34 C35 H35A 109.5 . . ?
C34 C35 H35B 109.5 . . ?
C34 C35 H35C 109.5 . . ?
H35A C35 H35B 109.5 . . ?
H35A C35 H35C 109.5 . . ?
H35B C35 H35C 109.5 . . ?
N110 C137 C12 104.3(3) . . ?
N110 C137 H137 107.8 . . ?
N110 C137 C136 111.1(3) . . ?
C12 C137 H137 107.8 . . ?
C136 C137 C12 117.6(3) . . ?
C136 C137 H137 107.8 . . ?
C156 C159 H15D 109.5 . . ?
C156 C159 H15E 109.5 . . ?
C156 C159 H15F 109.5 . . ?
H15D C159 H15E 109.5 . . ?
H15D C159 H15F 109.5 . . ?
H15E C159 H15F 109.5 . . ?
C54 C58 H58A 109.5 . . ?
C54 C58 H58B 109.5 . . ?
C54 C58 H58C 109.5 . . ?
H58A C58 H58B 109.5 . . ?
H58A C58 H58C 109.5 . . ?
H58B C58 H58C 109.5 . . ?
C122 C124 C126 112.6(5) . . ?
C122 C124 C130 112.4(4) . . ?
C122 C124 C129 109.1(5) . . ?
C122 C124 C127 103.0(5) . . ?
C128 C124 C122 111.0(5) . . ?
C128 C124 C126 103.8(6) . . ?
C128 C124 C130 115.6(7) . . ?
C130 C124 C126 100.7(6) . . ?
C125 C124 C122 111.7(6) . . ?
C125 C124 C129 115.0(8) . . ?
C125 C124 C127 114.0(8) . . ?
C127 C124 C129 103.0(7) . . ?
C116 C115 H115 119.6 . . ?
C114 C115 C116 120.7(4) . . ?
C114 C115 H115 119.6 . . ?
C136 C135 H135 119.9 . . ?
C136 C135 C134 120.2(4) . . ?
C134 C135 H135 119.9 . . ?
C154 C158 H15G 109.5 . . ?
C154 C158 H15H 109.5 . . ?
C154 C158 H15I 109.5 . . ?
H15G C158 H15H 109.5 . . ?
H15G C158 H15I 109.5 . . ?
H15H C158 H15I 109.5 . . ?
C131 C136 C137 118.1(3) . . ?
C135 C136 C131 121.1(4) . . ?
C135 C136 C137 120.8(4) . . ?
C135 C134 H134 120.2 . . ?
C133 C134 C135 119.6(4) . . ?
C133 C134 H134 120.2 . . ?
C34 C37 H37A 109.5 . . ?
C34 C37 H37B 109.5 . . ?
C34 C37 H37C 109.5 . . ?
H37A C37 H37B 109.5 . . ?
H37A C37 H37C 109.5 . . ?
H37B C37 H37C 109.5 . . ?
C131 C132 H132 119.6 . . ?
C133 C132 C131 120.7(4) . . ?
C133 C132 H132 119.6 . . ?
C134 C133 C132 120.7(4) . . ?
C134 C133 H133 119.6 . . ?
C132 C133 H133 119.6 . . ?
C124 C128 H12A 109.5 . . ?
C124 C128 H12B 109.5 . . ?
C124 C128 H12C 109.5 . . ?
H12A C128 H12B 109.5 . . ?
H12A C128 H12C 109.5 . . ?
H12B C128 H12C 109.5 . . ?
C124 C126 H12D 109.5 . . ?
C124 C126 H12E 109.5 . . ?
C124 C126 H12F 109.5 . . ?
H12D C126 H12E 109.5 . . ?
H12D C126 H12F 109.5 . . ?
H12E C126 H12F 109.5 . . ?
C124 C130 H13A 109.5 . . ?
C124 C130 H13B 109.5 . . ?
C124 C130 H13C 109.5 . . ?
H13A C130 H13B 109.5 . . ?
H13A C130 H13C 109.5 . . ?
H13B C130 H13C 109.5 . . ?
C124 C129 H12G 109.5 . . ?
C124 C129 H12H 109.5 . . ?
C124 C129 H12I 109.5 . . ?
H12G C129 H12H 109.5 . . ?
H12G C129 H12I 109.5 . . ?
H12H C129 H12I 109.5 . . ?
C124 C125 H12J 109.5 . . ?
C124 C125 H12K 109.5 . . ?
C124 C125 H12L 109.5 . . ?
H12J C125 H12K 109.5 . . ?
H12J C125 H12L 109.5 . . ?
H12K C125 H12L 109.5 . . ?
C124 C127 H12M 109.5 . . ?
C124 C127 H12N 109.5 . . ?
C124 C127 H12O 109.5 . . ?
H12M C127 H12N 109.5 . . ?
H12M C127 H12O 109.5 . . ?
H12N C127 H12O 109.5 . . ?

loop_
_geom_bond_atom_site_label_1
_geom_bond_atom_site_label_2
_geom_bond_distance
_geom_bond_site_symmetry_2
_geom_bond_publ_flag
Ni1 N21 1.798(3) . ?
Ni1 N22 1.791(3) . ?
Ni1 N24 1.784(3) . ?
Ni1 N23 1.811(3) . ?
N21 C4 1.411(4) . ?
N21 C19 1.356(4) . ?
N20 C21 1.387(4) . ?
N20 C44 1.396(4) . ?
N20 C29 1.390(4) . ?
N22 C9 1.379(5) . ?
N22 C6 1.356(4) . ?
N24 C18 1.377(4) . ?
N24 C15 1.350(5) . ?
N110 C119 1.422(5) . ?
N110 C111 1.465(4) . ?
N110 C137 1.467(5) . ?
N23 C10 1.330(5) . ?
N23 C13 1.402(5) . ?
C32 C31 1.391(5) . ?
C32 C34 1.534(5) . ?
C32 C33 1.395(5) . ?
C21 C2 1.392(5) . ?
C21 C22 1.449(5) . ?
C2 C3 1.434(5) . ?
C2 C19 1.451(5) . ?
C151 C156 1.400(5) . ?
C151 C152 1.406(5) . ?
C151 C14 1.502(5) . ?
C56 C59 1.521(5) . ?
C56 C55 1.385(5) . ?
C56 C51 1.406(5) . ?
C9 C10 1.431(5) . ?
C9 C8 1.414(5) . ?
C30 C29 1.408(5) . ?
C30 C31 1.386(5) . ?
C30 C38 1.466(5) . ?
C18 C19 1.456(5) . ?
C18 C17 1.403(5) . ?
C3 C44 1.389(5) . ?
C3 C4 1.470(5) . ?
C44 C43 1.446(5) . ?
C156 C155 1.405(5) . ?
C156 C159 1.501(5) . ?
C29 C28 1.406(5) . ?
C6 C7 1.426(5) . ?
C6 C5 1.463(5) . ?
C53 H53 0.9500 . ?
C53 C54 1.362(6) . ?
C53 C52 1.397(5) . ?
C4 C5 1.381(5) . ?
C28 C27 1.474(5) . ?
C28 C33 1.396(5) . ?
C152 C153 1.402(5) . ?
C152 C157 1.503(6) . ?
C54 C55 1.390(6) . ?
C54 C58 1.520(5) . ?
C22 C27 1.409(5) . ?
C22 C23 1.394(5) . ?
C27 C26 1.395(5) . ?
C118 C123 1.398(5) . ?
C118 C119 1.397(5) . ?
C118 C117 1.481(5) . ?
C31 H31 0.9500 . ?
C112 C111 1.482(5) . ?
C112 C113 1.396(5) . ?
C112 C117 1.393(5) . ?
C123 H123 0.9500 . ?
C123 C122 1.397(6) . ?
C10 C11 1.501(5) . ?
C14 C15 1.478(5) . ?
C14 C13 1.364(5) . ?
C36 H36A 0.9800 . ?
C36 H36B 0.9800 . ?
C36 H36C 0.9800 . ?
C36 C34 1.525(5) . ?
C17 H17 0.9500 . ?
C17 C16 1.383(5) . ?
C59 H59A 0.9800 . ?
C59 H59B 0.9800 . ?
C59 H59C 0.9800 . ?
C23 H23 0.9500 . ?
C23 C24 1.373(5) . ?
C55 H55 0.9500 . ?
C154 C153 1.385(6) . ?
C154 C155 1.378(6) . ?
C154 C158 1.512(5) . ?
C153 H153 0.9500 . ?
C34 C35 1.523(6) . ?
C34 C37 1.531(6) . ?
C7 C8 1.389(5) . ?
C7 H7 0.96(5) . ?
C33 H33 0.9500 . ?
C157 H15A 0.9800 . ?
C157 H15B 0.9800 . ?
C157 H15C 0.9800 . ?
C38 C43 1.418(5) . ?
C38 C39 1.401(5) . ?
C51 C5 1.513(5) . ?
C51 C52 1.408(5) . ?
C119 C120 1.416(5) . ?
C122 C121 1.383(6) . ?
C122 C124 1.532(6) . ?
C52 C57 1.496(6) . ?
C40 H40 0.9500 . ?
C40 C39 1.371(5) . ?
C40 C41 1.389(5) . ?
C57 H57A 0.9800 . ?
C57 H57B 0.9800 . ?
C57 H57C 0.9800 . ?
C15 C16 1.403(5) . ?
C111 H111 1.0000 . ?
C111 C11 1.560(5) . ?
C120 C121 1.387(6) . ?
C120 C131 1.460(6) . ?
C11 H11 1.0000 . ?
C11 C12 1.564(5) . ?
C43 C42 1.391(5) . ?
C39 H39 0.9500 . ?
C26 H26 0.9500 . ?
C26 C25 1.380(5) . ?
C42 H42 0.9500 . ?
C42 C41 1.375(5) . ?
C116 H116 0.9500 . ?
C116 C117 1.392(5) . ?
C116 C115 1.385(5) . ?
C13 C12 1.525(5) . ?
C24 H24 0.9500 . ?
C24 C25 1.387(5) . ?
C113 H113 0.9500 . ?
C113 C114 1.386(5) . ?
C8 H8 0.99(5) . ?
C41 H41 0.9500 . ?
C25 H25 0.9500 . ?
C121 H121 0.9500 . ?
C12 H12 1.0000 . ?
C12 C137 1.565(5) . ?
C155 H155 0.9500 . ?
C131 C136 1.399(6) . ?
C131 C132 1.406(5) . ?
C16 H16 0.9500 . ?
C114 H114 0.9500 . ?
C114 C115 1.374(6) . ?
C35 H35A 0.9800 . ?
C35 H35B 0.9800 . ?
C35 H35C 0.9800 . ?
C137 H137 1.0000 . ?
C137 C136 1.505(5) . ?
C159 H15D 0.9800 . ?
C159 H15E 0.9800 . ?
C159 H15F 0.9800 . ?
C58 H58A 0.9800 . ?
C58 H58B 0.9800 . ?
C58 H58C 0.9800 . ?
C124 C128 1.530(5) . ?
C124 C126 1.548(5) . ?
C124 C130 1.543(5) . ?
C124 C129 1.546(5) . ?
C124 C125 1.529(5) . ?
C124 C127 1.541(5) . ?
C115 H115 0.9500 . ?
C135 H135 0.9500 . ?
C135 C136 1.377(6) . ?
C135 C134 1.390(6) . ?
C158 H15G 0.9800 . ?
C158 H15H 0.9800 . ?
C158 H15I 0.9800 . ?
C134 H134 0.9500 . ?
C134 C133 1.369(7) . ?
C37 H37A 0.9800 . ?
C37 H37B 0.9800 . ?
C37 H37C 0.9800 . ?
C132 H132 0.9500 . ?
C132 C133 1.381(7) . ?
C133 H133 0.9500 . ?
C128 H12A 0.9800 . ?
C128 H12B 0.9800 . ?
C128 H12C 0.9800 . ?
C126 H12D 0.9800 . ?
C126 H12E 0.9800 . ?
C126 H12F 0.9800 . ?
C130 H13A 0.9800 . ?
C130 H13B 0.9800 . ?
C130 H13C 0.9800 . ?
C129 H12G 0.9800 . ?
C129 H12H 0.9800 . ?
C129 H12I 0.9800 . ?
C125 H12J 0.9800 . ?
C125 H12K 0.9800 . ?
C125 H12L 0.9800 . ?
C127 H12M 0.9800 . ?
C127 H12N 0.9800 . ?
C127 H12O 0.9800 . ?

loop_
_exptl_oxdiff_crystal_face_indexfrac_h
_exptl_oxdiff_crystal_face_indexfrac_k
_exptl_oxdiff_crystal_face_indexfrac_l
_exptl_oxdiff_crystal_face_x
_exptl_oxdiff_crystal_face_y
_exptl_oxdiff_crystal_face_z
2.2202 -6.4297 -8.3210 -0.0078 0.0079 0.9999
1.7657 -9.0988 -6.4279 -0.1977 0.3505 0.9154
-1.3774 -9.6761 -7.6426 -0.5103 0.2366 0.8268
-5.2471 -7.5784 -9.2712 -0.7603 -0.1463 0.6329
-2.7421 -7.8035 -9.8141 -0.5278 -0.1040 0.8430
8.8920 2.6662 2.5535 0.9428 0.1750 0.2837
-2.1604 6.3375 8.4114 0.0081 0.0075 -0.9999
5.9432 -6.8186 -2.3812 0.2642 0.5461 0.7950
-4.7265 5.3532 -6.1758 -0.1286 -0.9917 -0.0092
4.6809 -8.2196 -2.8171 0.0825 0.6011 0.7949
0.5242 -0.7157 -9.5769 0.1163 -0.5960 0.7945
0.5947 8.2218 -3.0021 0.4789 -0.8778 -0.0090
1.4915 -9.9326 -4.8589 -0.2798 0.5226 0.8054
3.9766 5.0639 -4.3026 0.6630 -0.6233 0.4148
-2.3314 6.2625 8.3019 -0.0105 0.0019 -0.9999
-8.2091 0.3461 -7.1138 -0.6869 -0.7267 0.0090
